data_4115696
loop_
_publ_author_name
'Jeremy M. Smith'
'Rene J. Lachicotte'
'Karl A. Pittard'
'Thomas R. Cundari'
'Gudrun Lukat-Rodgers'
'Kenton R. Rodgers'
'Patrick L. Holland'

_publ_section_title
;
 Stepwise Reduction of Dinitrogen Bond Order by a Low-Coordinate Iron
 Complex
;
_journal_name_full 'Journal of the American Chemical Society'
_journal_page_first 9222
_journal_page_last 9223
_journal_paper_doi 10.1021/ja016094+
_journal_volume 123
_journal_year 2001
_chemical_formula_sum 'C72.5 H111.5 Fe2 K2 N6'
_chemical_formula_weight 1257.08
_chemical_name_systematic
; 
 ? 
;
_space_group_IT_number 2
_symmetry_cell_setting triclinic
_symmetry_space_group_name_Hall '-P 1'
_symmetry_space_group_name_H-M 'P -1'
_atom_sites_solution_hydrogens geom
_atom_sites_solution_primary direct
_atom_sites_solution_secondary difmap
_audit_creation_method SHELXL-97
_cell_angle_alpha 89.487(2)
_cell_angle_beta 89.110(2)
_cell_angle_gamma 65.8170(10)
_cell_formula_units_Z 2
_cell_length_a 12.7419(11)
_cell_length_b 12.8655(11)
_cell_length_c 24.353(2)
_cell_measurement_temperature 293(2)
_cell_volume 3641.4(5)
_computing_cell_refinement 'Bruker SMART'
_computing_data_collection 'Bruker SMART'
_computing_data_reduction 'Bruker SHELXTL'
_computing_molecular_graphics 'Bruker SHELXTL'
_computing_publication_material 'Bruker SHELXTL'
_computing_structure_refinement 'SHELXL-97 (Sheldrick, 1997)'
_computing_structure_solution 'SIR-92 (Altomare, 1992)'
_diffrn_ambient_temperature 293(2)
_diffrn_measured_fraction_theta_full 0.878
_diffrn_measured_fraction_theta_max 0.878
_diffrn_measurement_device_type 'CCD area detector'
_diffrn_measurement_method 'phi and omega scans'
_diffrn_radiation_monochromator graphite
_diffrn_radiation_source 'fine-focus sealed tube'
_diffrn_radiation_type MoK\a
_diffrn_radiation_wavelength 0.71073
_diffrn_reflns_av_R_equivalents 0.0529
_diffrn_reflns_av_sigmaI/netI 0.1716
_diffrn_reflns_limit_h_max 14
_diffrn_reflns_limit_h_min -13
_diffrn_reflns_limit_k_max 12
_diffrn_reflns_limit_k_min -14
_diffrn_reflns_limit_l_max 19
_diffrn_reflns_limit_l_min -27
_diffrn_reflns_number 14158
_diffrn_reflns_theta_full 23.28
_diffrn_reflns_theta_max 23.28
_diffrn_reflns_theta_min 1.74
_exptl_absorpt_coefficient_mu 0.555
_exptl_absorpt_correction_T_max 0.928
_exptl_absorpt_correction_T_min 0.853
_exptl_absorpt_correction_type empirical
_exptl_absorpt_process_details SADABS
_exptl_crystal_colour Blue
_exptl_crystal_density_diffrn 1.146
_exptl_crystal_description Block
_exptl_crystal_F_000 1357
_exptl_crystal_size_max 0.20
_exptl_crystal_size_mid 0.14
_exptl_crystal_size_min 0.10
_refine_diff_density_max 1.031
_refine_diff_density_min -0.427
_refine_diff_density_rms 0.065
_refine_ls_extinction_method none
_refine_ls_goodness_of_fit_ref 0.971
_refine_ls_hydrogen_treatment mixed
_refine_ls_matrix_type full
_refine_ls_number_parameters 762
_refine_ls_number_reflns 9220
_refine_ls_number_restraints 0
_refine_ls_restrained_S_all 0.971
_refine_ls_R_factor_all 0.1602
_refine_ls_R_factor_gt 0.0778
_refine_ls_shift/su_max 0.017
_refine_ls_shift/su_mean 0.001
_refine_ls_structure_factor_coef Fsqd
_refine_ls_weighting_details 'calc w=1/[\s^2^(Fo^2^)+(0.0586P)^2^+0.0000P] where P=(Fo^2^+2Fc^2^)/3'
_refine_ls_weighting_scheme calc
_refine_ls_wR_factor_gt 0.1325
_refine_ls_wR_factor_ref 0.1525
_reflns_number_gt 4730
_reflns_number_total 9220
_reflns_threshold_expression >2sigma(I)
_cod_data_source_file ja0160942B_s2_2.cif
_cod_data_source_block K2LFeNNFeL
_cod_original_formula_sum 'C72.50 H111.50 Fe2 K2 N6'
_cod_database_code 4115696

loop_
_symmetry_equiv_pos_as_xyz
'x, y, z'
'-x, -y, -z'

loop_
_atom_site_label
_atom_site_type_symbol
_atom_site_fract_x
_atom_site_fract_y
_atom_site_fract_z
_atom_site_U_iso_or_equiv
_atom_site_adp_type
_atom_site_occupancy
_atom_site_symmetry_multiplicity
_atom_site_calc_flag
_atom_site_refinement_flags
Fe1 Fe -0.08501(8) 0.40019(8) 0.31900(4) 0.0279(3) Uani 1 1 d .
Fe2 Fe 0.17078(9) 0.39864(9) 0.17410(4) 0.0369(3) Uani 1 1 d .
K1 K -0.09494(14) 0.60666(14) 0.22014(7) 0.0431(5) Uani 1 1 d .
K2 K 0.18050(14) 0.18626(14) 0.27238(7) 0.0497(6) Uani 1 1 d .
N1 N 0.0094(5) 0.3969(4) 0.2649(2) 0.0328(16) Uani 1 1 d .
N2 N 0.0758(5) 0.3961(4) 0.2274(3) 0.0367(17) Uani 1 1 d .
N11 N -0.2461(4) 0.4973(4) 0.3334(2) 0.0268(15) Uani 1 1 d .
N21 N -0.0638(5) 0.3069(5) 0.3848(2) 0.0301(15) Uani 1 1 d .
N12 N 0.1825(5) 0.5242(5) 0.1324(2) 0.0368(16) Uani 1 1 d .
N22 N 0.3000(5) 0.2748(5) 0.1382(3) 0.0464(18) Uani 1 1 d .
C11 C -0.4381(6) 0.5611(7) 0.3881(3) 0.048(2) Uani 1 1 d .
C21 C -0.3073(6) 0.4891(6) 0.3783(3) 0.033(2) Uani 1 1 d .
C31 C -0.2555(7) 0.4091(6) 0.4187(3) 0.039(2) Uani 1 1 d .
H31A H -0.3045 0.4131 0.4481 0.047 Uiso 1 1 calc R
C41 C -0.1444(7) 0.3230(6) 0.4246(3) 0.034(2) Uani 1 1 d .
C51 C -0.1250(7) 0.2549(7) 0.4795(3) 0.056(3) Uani 1 1 d .
C61 C -0.4988(6) 0.4785(7) 0.3907(3) 0.068(3) Uani 1 1 d .
H61A H -0.4877 0.4389 0.3564 0.102 Uiso 1 1 calc R
H61B H -0.5796 0.5210 0.3975 0.102 Uiso 1 1 calc R
H61C H -0.4668 0.4244 0.4198 0.102 Uiso 1 1 calc R
C71 C -0.5056(6) 0.6545(7) 0.3485(3) 0.067(3) Uani 1 1 d .
H71A H -0.4963 0.6240 0.3121 0.100 Uiso 1 1 calc R
H71B H -0.4778 0.7135 0.3495 0.100 Uiso 1 1 calc R
H71C H -0.5855 0.6856 0.3589 0.100 Uiso 1 1 calc R
C81 C -0.4573(7) 0.6210(7) 0.4451(3) 0.064(3) Uani 1 1 d .
H81A H -0.4184 0.6709 0.4455 0.096 Uiso 1 1 calc R
H81B H -0.4273 0.5645 0.4734 0.096 Uiso 1 1 calc R
H81C H -0.5382 0.6643 0.4514 0.096 Uiso 1 1 calc R
C91 C -0.0063(8) 0.1582(7) 0.4905(3) 0.092(4) Uani 1 1 d .
H91A H 0.0512 0.1885 0.4903 0.139 Uiso 1 1 calc R
H91B H 0.0116 0.1014 0.4624 0.139 Uiso 1 1 calc R
H91C H -0.0077 0.1244 0.5257 0.139 Uiso 1 1 calc R
C101 C -0.2106(8) 0.1970(8) 0.4834(4) 0.097(4) Uani 1 1 d .
H10A H -0.2880 0.2543 0.4831 0.145 Uiso 1 1 calc R
H10B H -0.1980 0.1538 0.5168 0.145 Uiso 1 1 calc R
H10C H -0.1986 0.1472 0.4526 0.145 Uiso 1 1 calc R
C111 C -0.1465(8) 0.3398(7) 0.5271(3) 0.094(4) Uani 1 1 d .
H11A H -0.2241 0.3966 0.5257 0.142 Uiso 1 1 calc R
H11B H -0.0940 0.3759 0.5238 0.142 Uiso 1 1 calc R
H11C H -0.1348 0.2998 0.5615 0.142 Uiso 1 1 calc R
C12 C -0.2876(6) 0.5838(6) 0.2934(3) 0.0270(18) Uani 1 1 d .
C22 C -0.2887(5) 0.6930(6) 0.3031(3) 0.0299(19) Uani 1 1 d .
C32 C -0.3230(6) 0.7751(6) 0.2623(3) 0.040(2) Uani 1 1 d .
H32A H -0.3226 0.8460 0.2689 0.048 Uiso 1 1 calc R
C42 C -0.3581(6) 0.7537(7) 0.2114(3) 0.044(2) Uani 1 1 d .
H42A H -0.3816 0.8096 0.1843 0.053 Uiso 1 1 calc R
C52 C -0.3572(5) 0.6468(7) 0.2019(3) 0.038(2) Uani 1 1 d .
H52A H -0.3803 0.6315 0.1680 0.045 Uiso 1 1 calc R
C62 C -0.3227(5) 0.5623(6) 0.2422(3) 0.0265(18) Uani 1 1 d .
C72 C -0.2469(6) 0.7198(6) 0.3569(3) 0.040(2) Uani 1 1 d .
H72A H -0.2529 0.6667 0.3846 0.048 Uiso 1 1 calc R
C82 C -0.3176(7) 0.8395(6) 0.3773(3) 0.068(3) Uani 1 1 d .
H82A H -0.3972 0.8523 0.3795 0.102 Uiso 1 1 calc R
H82B H -0.3086 0.8936 0.3523 0.102 Uiso 1 1 calc R
H82C H -0.2918 0.8486 0.4130 0.102 Uiso 1 1 calc R
C92 C -0.1186(6) 0.6990(6) 0.3518(3) 0.055(2) Uani 1 1 d .
H92A H -0.0738 0.6213 0.3414 0.082 Uiso 1 1 calc R
H92B H -0.0927 0.7137 0.3865 0.082 Uiso 1 1 calc R
H92C H -0.1098 0.7490 0.3244 0.082 Uiso 1 1 calc R
C102 C -0.3227(6) 0.4461(6) 0.2290(3) 0.043(2) Uani 1 1 d .
H10D H -0.2994 0.3985 0.2620 0.051 Uiso 1 1 calc R
C112 C -0.4427(6) 0.4564(7) 0.2130(4) 0.073(3) Uani 1 1 d .
H11D H -0.4951 0.4865 0.2434 0.109 Uiso 1 1 calc R
H11E H -0.4388 0.3826 0.2036 0.109 Uiso 1 1 calc R
H11F H -0.4693 0.5067 0.1820 0.109 Uiso 1 1 calc R
C122 C -0.2369(7) 0.3852(7) 0.1825(3) 0.063(3) Uani 1 1 d .
H12A H -0.1617 0.3788 0.1920 0.095 Uiso 1 1 calc R
H12B H -0.2607 0.4282 0.1492 0.095 Uiso 1 1 calc R
H12C H -0.2349 0.3105 0.1774 0.095 Uiso 1 1 calc R
C13 C 0.0460(6) 0.2124(6) 0.3833(3) 0.0314(19) Uani 1 1 d .
C23 C 0.1448(7) 0.2233(7) 0.4010(3) 0.044(2) Uani 1 1 d .
C33 C 0.2506(7) 0.1292(7) 0.3967(3) 0.056(2) Uani 1 1 d .
H33A H 0.3168 0.1357 0.4085 0.068 Uiso 1 1 calc R
C43 C 0.2592(8) 0.0261(7) 0.3752(3) 0.062(3) Uani 1 1 d .
H43A H 0.3301 -0.0360 0.3730 0.075 Uiso 1 1 calc R
C53 C 0.1606(8) 0.0175(7) 0.3572(3) 0.052(2) Uani 1 1 d .
H53A H 0.1667 -0.0514 0.3428 0.063 Uiso 1 1 calc R
C63 C 0.0535(7) 0.1070(6) 0.3599(3) 0.037(2) Uani 1 1 d .
C73 C 0.1385(7) 0.3350(7) 0.4252(3) 0.051(2) Uani 1 1 d .
H73A H 0.0571 0.3850 0.4309 0.061 Uiso 1 1 calc R
C83 C 0.1885(7) 0.3945(7) 0.3844(3) 0.070(3) Uani 1 1 d .
H83A H 0.1485 0.4064 0.3503 0.105 Uiso 1 1 calc R
H83B H 0.2687 0.3477 0.3783 0.105 Uiso 1 1 calc R
H83C H 0.1798 0.4666 0.3991 0.105 Uiso 1 1 calc R
C93 C 0.1980(9) 0.3190(8) 0.4812(4) 0.101(4) Uani 1 1 d .
H93A H 0.1667 0.2802 0.5059 0.151 Uiso 1 1 calc R
H93B H 0.1853 0.3921 0.4960 0.151 Uiso 1 1 calc R
H93C H 0.2792 0.2746 0.4764 0.151 Uiso 1 1 calc R
C103 C -0.0495(7) 0.0955(6) 0.3373(3) 0.049(2) Uani 1 1 d .
H10E H -0.1178 0.1594 0.3515 0.059 Uiso 1 1 calc R
C113 C -0.0508(7) 0.1048(7) 0.2748(3) 0.062(3) Uani 1 1 d .
H11G H -0.0551 0.1784 0.2641 0.093 Uiso 1 1 calc R
H11H H -0.1164 0.0949 0.2611 0.093 Uiso 1 1 calc R
H11I H 0.0183 0.0467 0.2598 0.093 Uiso 1 1 calc R
C123 C -0.0610(8) -0.0164(7) 0.3541(3) 0.071(3) Uani 1 1 d .
H12D H -0.0563 -0.0250 0.3933 0.107 Uiso 1 1 calc R
H12E H 0.0001 -0.0801 0.3372 0.107 Uiso 1 1 calc R
H12F H -0.1338 -0.0130 0.3422 0.107 Uiso 1 1 calc R
C14 C 0.2804(7) 0.6080(6) 0.0606(3) 0.046(2) Uani 1 1 d .
C24 C 0.2630(6) 0.5104(6) 0.0928(3) 0.041(2) Uani 1 1 d .
C34 C 0.3439(7) 0.4019(7) 0.0789(4) 0.067(3) Uani 1 1 d .
H34A H 0.3947 0.4031 0.0513 0.080 Uiso 1 1 calc R
C44 C 0.3663(7) 0.2906(7) 0.0973(4) 0.062(3) Uani 1 1 d .
C54 C 0.4662(8) 0.1961(7) 0.0665(4) 0.068(3) Uani 1 1 d .
C64 C 0.1980(7) 0.7306(6) 0.0715(3) 0.057(3) Uani 1 1 d .
H64A H 0.1208 0.7400 0.0640 0.086 Uiso 1 1 calc R
H64B H 0.2178 0.7804 0.0480 0.086 Uiso 1 1 calc R
H64C H 0.2031 0.7489 0.1092 0.086 Uiso 1 1 calc R
C74 C 0.2735(7) 0.5900(7) -0.0019(3) 0.062(3) Uani 1 1 d .
H74A H 0.1989 0.5929 -0.0103 0.093 Uiso 1 1 calc R
H74B H 0.3316 0.5171 -0.0123 0.093 Uiso 1 1 calc R
H74C H 0.2856 0.6489 -0.0219 0.093 Uiso 1 1 calc R
C84 C 0.4017(7) 0.6010(7) 0.0744(3) 0.066(3) Uani 1 1 d .
H84A H 0.4174 0.6558 0.0526 0.099 Uiso 1 1 calc R
H84B H 0.4584 0.5259 0.0664 0.099 Uiso 1 1 calc R
H84C H 0.4043 0.6171 0.1126 0.099 Uiso 1 1 calc R
C94 C 0.4364(8) 0.2040(7) 0.0066(4) 0.096(4) Uani 1 1 d .
H94A H 0.4289 0.2764 -0.0077 0.145 Uiso 1 1 calc R
H94B H 0.3649 0.1966 0.0025 0.145 Uiso 1 1 calc R
H94C H 0.4962 0.1441 -0.0132 0.145 Uiso 1 1 calc R
C104 C 0.5776(7) 0.2165(7) 0.0735(4) 0.099(4) Uani 1 1 d .
H10F H 0.5641 0.2919 0.0610 0.149 Uiso 1 1 calc R
H10G H 0.6390 0.1615 0.0522 0.149 Uiso 1 1 calc R
H10H H 0.5982 0.2088 0.1115 0.149 Uiso 1 1 calc R
C114 C 0.4984(8) 0.0714(7) 0.0837(4) 0.103(4) Uani 1 1 d .
H11J H 0.5272 0.0599 0.1205 0.154 Uiso 1 1 calc R
H11K H 0.5566 0.0217 0.0592 0.154 Uiso 1 1 calc R
H11L H 0.4315 0.0550 0.0822 0.154 Uiso 1 1 calc R
C15 C 0.0926(6) 0.6316(6) 0.1459(3) 0.0315(19) Uani 1 1 d .
C25 C 0.1036(6) 0.6890(6) 0.1924(3) 0.034(2) Uani 1 1 d .
C35 C 0.0128(7) 0.7919(6) 0.2080(3) 0.044(2) Uani 1 1 d .
H35A H 0.0197 0.8307 0.2388 0.053 Uiso 1 1 calc R
C45 C -0.0871(7) 0.8357(6) 0.1774(3) 0.045(2) Uani 1 1 d .
H45A H -0.1472 0.9039 0.1876 0.054 Uiso 1 1 calc R
C55 C -0.0967(7) 0.7774(7) 0.1318(3) 0.045(2) Uani 1 1 d .
H55A H -0.1637 0.8076 0.1114 0.054 Uiso 1 1 calc R
C65 C -0.0102(7) 0.6759(6) 0.1158(3) 0.035(2) Uani 1 1 d .
C75 C 0.2115(6) 0.6452(6) 0.2278(3) 0.041(2) Uani 1 1 d .
H75A H 0.2688 0.5775 0.2098 0.049 Uiso 1 1 calc R
C85 C 0.1892(6) 0.6099(7) 0.2853(3) 0.060(3) Uani 1 1 d .
H85A H 0.1630 0.5501 0.2826 0.090 Uiso 1 1 calc R
H85B H 0.1315 0.6742 0.3036 0.090 Uiso 1 1 calc R
H85C H 0.2591 0.5833 0.3058 0.090 Uiso 1 1 calc R
C95 C 0.2638(7) 0.7331(7) 0.2321(3) 0.066(3) Uani 1 1 d .
H95A H 0.3397 0.6972 0.2470 0.099 Uiso 1 1 calc R
H95B H 0.2164 0.7941 0.2557 0.099 Uiso 1 1 calc R
H95C H 0.2681 0.7628 0.1962 0.099 Uiso 1 1 calc R
C105 C -0.0265(7) 0.6096(7) 0.0665(3) 0.050(2) Uani 1 1 d .
H10I H 0.0492 0.5526 0.0552 0.060 Uiso 1 1 calc R
C115 C -0.0803(7) 0.6855(8) 0.0176(3) 0.083(3) Uani 1 1 d .
H11M H -0.0881 0.6401 -0.0118 0.125 Uiso 1 1 calc R
H11N H -0.0321 0.7226 0.0057 0.125 Uiso 1 1 calc R
H11O H -0.1548 0.7419 0.0279 0.125 Uiso 1 1 calc R
C125 C -0.1007(8) 0.5472(7) 0.0855(3) 0.072(3) Uani 1 1 d .
H12G H -0.0635 0.4964 0.1152 0.108 Uiso 1 1 calc R
H12H H -0.1106 0.5043 0.0555 0.108 Uiso 1 1 calc R
H12I H -0.1746 0.6018 0.0978 0.108 Uiso 1 1 calc R
C16 C 0.3245(7) 0.1683(6) 0.1650(4) 0.042(2) Uani 1 1 d .
C26 C 0.4059(7) 0.1316(7) 0.2069(4) 0.048(2) Uani 1 1 d .
C36 C 0.4218(6) 0.0302(7) 0.2354(4) 0.058(3) Uani 1 1 d .
H36A H 0.4728 0.0062 0.2644 0.070 Uiso 1 1 calc R
C46 C 0.3618(7) -0.0339(7) 0.2203(4) 0.056(3) Uani 1 1 d .
H46A H 0.3750 -0.1023 0.2382 0.067 Uiso 1 1 calc R
C56 C 0.2836(7) 0.0039(6) 0.1794(4) 0.048(2) Uani 1 1 d .
H56A H 0.2421 -0.0385 0.1707 0.057 Uiso 1 1 calc R
C66 C 0.2633(7) 0.1035(7) 0.1501(4) 0.045(2) Uani 1 1 d .
C76 C 0.4706(6) 0.2010(7) 0.2249(4) 0.060(3) Uani 1 1 d .
H76A H 0.4657 0.2548 0.1953 0.072 Uiso 1 1 calc R
C86 C 0.4131(7) 0.2703(7) 0.2757(4) 0.075(3) Uani 1 1 d .
H86A H 0.3355 0.3211 0.2673 0.112 Uiso 1 1 calc R
H86B H 0.4550 0.3137 0.2869 0.112 Uiso 1 1 calc R
H86C H 0.4126 0.2199 0.3049 0.112 Uiso 1 1 calc R
C96 C 0.5993(6) 0.1273(7) 0.2349(4) 0.098(4) Uani 1 1 d .
H96A H 0.6314 0.0777 0.2041 0.148 Uiso 1 1 calc R
H96B H 0.6073 0.0825 0.2676 0.148 Uiso 1 1 calc R
H96C H 0.6392 0.1758 0.2392 0.148 Uiso 1 1 calc R
C106 C 0.1755(7) 0.1383(6) 0.1057(3) 0.051(2) Uani 1 1 d .
H10J H 0.1816 0.2029 0.0866 0.061 Uiso 1 1 calc R
C116 C 0.1975(8) 0.0445(7) 0.0621(4) 0.089(3) Uani 1 1 d .
H11P H 0.2739 0.0212 0.0471 0.134 Uiso 1 1 calc R
H11Q H 0.1426 0.0741 0.0332 0.134 Uiso 1 1 calc R
H11R H 0.1896 -0.0198 0.0788 0.134 Uiso 1 1 calc R
C126 C 0.0527(7) 0.1797(7) 0.1271(3) 0.068(3) Uani 1 1 d .
H12J H 0.0374 0.2415 0.1522 0.102 Uiso 1 1 calc R
H12K H 0.0423 0.1185 0.1458 0.102 Uiso 1 1 calc R
H12L H 0.0005 0.2054 0.0970 0.102 Uiso 1 1 calc R
C1S C 0.5015(11) 0.0338(10) 0.4800(5) 0.120(4) Uiso 1 1 d .
H1SA H 0.5030 -0.0083 0.4469 0.144 Uiso 1 1 calc R
H1SB H 0.4260 0.0965 0.4811 0.144 Uiso 1 1 calc R
C2S C 0.5719(12) 0.0824(12) 0.4689(6) 0.178(6) Uiso 1 1 d .
H2SA H 0.6489 0.0230 0.4725 0.214 Uiso 1 1 calc R
H2SB H 0.5619 0.1355 0.4987 0.214 Uiso 1 1 calc R
C3S C 0.5738(18) 0.1589(18) 0.4061(8) 0.119(8) Uiso 0.50 1 d P
H3SA H 0.6420 0.1732 0.4047 0.178 Uiso 0.50 1 calc PR
H3SB H 0.5071 0.2300 0.4054 0.178 Uiso 0.50 1 calc PR
H3SC H 0.5731 0.1138 0.3750 0.178 Uiso 0.50 1 calc PR

loop_
_atom_site_aniso_label
_atom_site_aniso_U_11
_atom_site_aniso_U_22
_atom_site_aniso_U_33
_atom_site_aniso_U_23
_atom_site_aniso_U_13
_atom_site_aniso_U_12
Fe1 0.0261(7) 0.0246(7) 0.0300(7) 0.0011(5) 0.0062(5) -0.0076(5)
Fe2 0.0401(7) 0.0202(7) 0.0497(8) -0.0082(5) 0.0236(6) -0.0124(6)
K1 0.0376(11) 0.0308(12) 0.0513(13) 0.0067(9) 0.0120(9) -0.0050(9)
K2 0.0427(12) 0.0324(12) 0.0603(14) 0.0080(9) 0.0120(10) -0.0021(10)
N1 0.032(4) 0.031(4) 0.033(4) 0.000(3) 0.007(3) -0.010(3)
N2 0.040(4) 0.021(4) 0.048(4) -0.002(3) 0.015(4) -0.012(3)
N11 0.034(4) 0.025(4) 0.026(4) -0.003(3) 0.008(3) -0.017(3)
N21 0.034(4) 0.024(4) 0.030(4) 0.003(3) 0.004(3) -0.009(3)
N12 0.046(4) 0.025(4) 0.045(4) -0.007(3) 0.024(3) -0.021(3)
N22 0.046(4) 0.015(4) 0.079(5) -0.013(3) 0.033(4) -0.013(3)
C11 0.025(5) 0.059(6) 0.055(6) -0.002(5) 0.018(4) -0.012(5)
C21 0.035(5) 0.035(5) 0.036(5) -0.007(4) 0.009(4) -0.021(4)
C31 0.054(6) 0.037(5) 0.025(5) -0.004(4) 0.016(4) -0.018(5)
C41 0.063(6) 0.034(5) 0.016(5) -0.005(4) 0.011(4) -0.030(5)
C51 0.081(7) 0.055(6) 0.024(5) 0.015(4) 0.012(5) -0.020(6)
C61 0.047(6) 0.083(7) 0.080(7) -0.009(5) 0.023(5) -0.032(5)
C71 0.032(5) 0.061(7) 0.090(8) -0.004(5) 0.016(5) -0.002(5)
C81 0.051(6) 0.080(7) 0.058(7) -0.018(5) 0.022(5) -0.023(5)
C91 0.128(9) 0.064(7) 0.047(7) 0.029(5) 0.007(6) -0.001(7)
C101 0.131(10) 0.062(7) 0.105(9) 0.018(6) 0.039(7) -0.051(7)
C111 0.153(10) 0.066(7) 0.026(6) -0.001(5) 0.021(6) -0.007(7)
C12 0.029(5) 0.033(5) 0.018(5) 0.002(4) 0.000(3) -0.011(4)
C22 0.014(4) 0.030(5) 0.039(5) -0.010(4) 0.006(4) -0.002(4)
C32 0.044(5) 0.025(5) 0.044(6) -0.001(4) 0.001(4) -0.006(4)
C42 0.029(5) 0.034(6) 0.058(7) 0.004(4) -0.001(4) -0.001(4)
C52 0.026(5) 0.042(6) 0.040(5) -0.005(4) -0.007(4) -0.008(4)
C62 0.014(4) 0.027(5) 0.034(5) -0.003(4) 0.004(4) -0.004(4)
C72 0.040(5) 0.024(5) 0.051(6) -0.005(4) 0.012(4) -0.009(4)
C82 0.072(7) 0.046(6) 0.074(7) -0.022(5) 0.014(5) -0.012(5)
C92 0.062(6) 0.051(6) 0.057(6) -0.015(4) -0.002(5) -0.029(5)
C102 0.041(5) 0.041(5) 0.044(6) -0.002(4) -0.001(4) -0.015(4)
C112 0.058(6) 0.065(7) 0.104(8) 0.002(6) -0.006(6) -0.033(5)
C122 0.070(6) 0.059(6) 0.069(7) -0.014(5) 0.013(5) -0.035(5)
C13 0.044(5) 0.029(5) 0.016(4) 0.003(3) 0.005(4) -0.010(4)
C23 0.048(6) 0.048(6) 0.037(6) 0.005(4) -0.011(4) -0.020(5)
C33 0.050(6) 0.047(6) 0.063(7) 0.010(5) -0.025(5) -0.009(5)
C43 0.062(7) 0.035(6) 0.060(7) 0.006(5) -0.019(5) 0.010(5)
C53 0.072(7) 0.033(6) 0.040(6) 0.009(4) -0.007(5) -0.010(6)
C63 0.045(5) 0.024(5) 0.035(5) 0.008(4) -0.004(4) -0.007(4)
C73 0.061(6) 0.050(6) 0.047(6) -0.006(4) -0.013(5) -0.027(5)
C83 0.087(7) 0.056(6) 0.068(7) -0.017(5) -0.001(6) -0.031(6)
C93 0.161(11) 0.102(9) 0.061(8) 0.003(6) -0.034(7) -0.075(8)
C103 0.061(6) 0.031(5) 0.055(6) -0.003(4) 0.021(5) -0.020(5)
C113 0.077(7) 0.058(6) 0.063(7) 0.009(5) 0.006(5) -0.041(5)
C123 0.111(8) 0.063(7) 0.058(6) 0.005(5) 0.011(5) -0.054(6)
C14 0.059(6) 0.030(5) 0.055(6) -0.013(4) 0.033(5) -0.025(5)
C24 0.053(6) 0.040(5) 0.047(5) -0.014(4) 0.027(4) -0.037(5)
C34 0.082(7) 0.041(6) 0.091(8) -0.026(5) 0.061(6) -0.040(6)
C44 0.060(6) 0.039(6) 0.088(7) -0.021(5) 0.054(5) -0.025(5)
C54 0.076(7) 0.039(6) 0.089(8) -0.027(5) 0.059(6) -0.026(5)
C64 0.083(7) 0.031(5) 0.059(6) 0.000(4) 0.028(5) -0.025(5)
C74 0.083(7) 0.057(6) 0.059(7) -0.005(5) 0.017(5) -0.042(5)
C84 0.072(7) 0.062(7) 0.081(7) 0.008(5) 0.013(5) -0.046(6)
C94 0.123(9) 0.050(7) 0.110(10) -0.050(6) 0.086(8) -0.030(6)
C104 0.072(7) 0.053(7) 0.168(11) -0.027(7) 0.076(7) -0.022(6)
C114 0.097(8) 0.035(6) 0.171(11) -0.040(6) 0.104(7) -0.024(6)
C15 0.038(5) 0.016(4) 0.046(6) -0.004(4) 0.020(4) -0.017(4)
C25 0.039(5) 0.021(5) 0.048(6) -0.004(4) 0.010(4) -0.018(4)
C35 0.062(6) 0.040(6) 0.034(5) -0.006(4) -0.004(5) -0.025(5)
C45 0.045(6) 0.023(5) 0.053(6) 0.001(4) 0.000(5) -0.001(4)
C55 0.044(6) 0.041(6) 0.047(6) 0.004(5) -0.005(4) -0.014(5)
C65 0.050(6) 0.025(5) 0.033(5) -0.001(4) 0.006(4) -0.019(4)
C75 0.041(5) 0.030(5) 0.055(6) -0.011(4) 0.004(5) -0.018(4)
C85 0.056(6) 0.064(7) 0.072(7) 0.009(5) 0.000(5) -0.036(5)
C95 0.071(7) 0.052(6) 0.094(8) -0.009(5) 0.000(5) -0.043(5)
C105 0.070(6) 0.059(6) 0.034(6) -0.008(4) 0.003(5) -0.040(5)
C115 0.104(8) 0.110(9) 0.043(7) 0.009(6) -0.011(6) -0.052(7)
C125 0.123(8) 0.088(8) 0.039(6) -0.020(5) 0.000(5) -0.077(7)
C16 0.028(5) 0.024(5) 0.062(6) -0.012(4) 0.034(5) 0.000(4)
C26 0.029(5) 0.024(5) 0.090(8) -0.007(5) 0.021(5) -0.011(4)
C36 0.031(5) 0.025(6) 0.105(8) 0.008(5) 0.009(5) 0.001(4)
C46 0.040(6) 0.026(5) 0.099(8) -0.005(5) 0.020(5) -0.010(5)
C56 0.055(6) 0.021(5) 0.073(7) -0.006(4) 0.006(5) -0.023(4)
C66 0.044(6) 0.032(5) 0.061(7) -0.013(4) 0.027(5) -0.018(5)
C76 0.026(5) 0.029(5) 0.121(9) 0.001(5) 0.004(5) -0.007(4)
C86 0.066(7) 0.056(7) 0.111(9) -0.020(6) 0.006(6) -0.034(6)
C96 0.030(6) 0.053(7) 0.209(12) -0.009(7) 0.000(7) -0.014(5)
C106 0.081(7) 0.031(5) 0.047(6) -0.001(4) 0.015(5) -0.029(5)
C116 0.128(9) 0.048(7) 0.095(8) -0.039(5) 0.035(7) -0.040(6)
C126 0.060(6) 0.071(7) 0.070(7) -0.017(5) 0.020(5) -0.024(5)

loop_
_atom_type_symbol
_atom_type_description
_atom_type_scat_dispersion_real
_atom_type_scat_dispersion_imag
_atom_type_scat_source
C C 0.0033 0.0016 'International Tables Vol C Tables 4.2.6.8 and 6.1.1.4'
H H 0.0000 0.0000 'International Tables Vol C Tables 4.2.6.8 and 6.1.1.4'
N N 0.0061 0.0033 'International Tables Vol C Tables 4.2.6.8 and 6.1.1.4'
K K 0.2009 0.2494 'International Tables Vol C Tables 4.2.6.8 and 6.1.1.4'
Fe Fe 0.3463 0.8444 'International Tables Vol C Tables 4.2.6.8 and 6.1.1.4'

loop_
_geom_angle_atom_site_label_1
_geom_angle_atom_site_label_2
_geom_angle_atom_site_label_3
_geom_angle
_geom_angle_site_symmetry_3
N1 Fe1 N11 132.2(2) .
N1 Fe1 N21 132.0(2) .
N11 Fe1 N21 95.7(2) .
N1 Fe1 K1 48.17(17) .
N11 Fe1 K1 85.89(16) .
N21 Fe1 K1 165.78(17) .
N1 Fe1 K2 47.66(17) .
N11 Fe1 K2 166.03(17) .
N21 Fe1 K2 86.00(17) .
K1 Fe1 K2 95.83(5) .
N2 Fe2 N12 131.9(2) .
N2 Fe2 N22 131.0(2) .
N12 Fe2 N22 97.1(2) .
N2 Fe2 K1 48.54(17) .
N12 Fe2 K1 84.59(17) .
N22 Fe2 K1 168.6(2) .
N2 Fe2 K2 47.00(17) .
N12 Fe2 K2 167.82(19) .
N22 Fe2 K2 85.22(18) .
K1 Fe2 K2 95.53(5) .
N2 K1 N1 26.41(13) .
N2 K1 Fe2 29.46(13) .
N1 K1 Fe2 55.86(13) .
N2 K1 Fe1 55.44(13) .
N1 K1 Fe1 29.04(13) .
Fe2 K1 Fe1 84.89(4) .
N1 K2 N2 26.37(13) .
N1 K2 Fe1 28.77(13) .
N2 K2 Fe1 55.14(14) .
N1 K2 Fe2 54.97(13) .
N2 K2 Fe2 28.60(13) .
Fe1 K2 Fe2 83.74(4) .
N2 N1 Fe1 178.9(5) .
N2 N1 K1 76.7(3) .
Fe1 N1 K1 102.8(2) .
N2 N1 K2 77.0(3) .
Fe1 N1 K2 103.6(2) .
K1 N1 K2 153.6(3) .
N1 N2 Fe2 178.5(5) .
N1 N2 K1 76.9(3) .
Fe2 N2 K1 102.0(2) .
N1 N2 K2 76.7(3) .
Fe2 N2 K2 104.4(2) .
K1 N2 K2 153.6(3) .
C21 N11 C12 124.6(6) .
C21 N11 Fe1 124.9(5) .
C12 N11 Fe1 110.2(4) .
C41 N21 C13 124.0(6) .
C41 N21 Fe1 125.3(5) .
C13 N21 Fe1 110.5(4) .
C24 N12 C15 123.5(6) .
C24 N12 Fe2 124.0(5) .
C15 N12 Fe2 112.4(4) .
C44 N22 C16 124.2(6) .
C44 N22 Fe2 124.2(5) .
C16 N22 Fe2 111.1(4) .
C71 C11 C61 106.4(7) .
C71 C11 C21 120.4(6) .
C61 C11 C21 108.0(6) .
C71 C11 C81 104.7(7) .
C61 C11 C81 107.0(6) .
C21 C11 C81 109.5(6) .
N11 C21 C31 120.6(7) .
N11 C21 C11 125.1(7) .
C31 C21 C11 114.2(7) .
C21 C31 C41 133.3(7) .
N21 C41 C31 120.0(6) .
N21 C41 C51 125.5(7) .
C31 C41 C51 114.5(6) .
C91 C51 C111 105.4(7) .
C91 C51 C101 104.7(7) .
C111 C51 C101 110.4(7) .
C91 C51 C41 119.1(7) .
C111 C51 C41 107.9(7) .
C101 C51 C41 109.1(7) .
C62 C12 N11 120.8(7) .
C62 C12 C22 118.5(6) .
N11 C12 C22 120.5(7) .
C32 C22 C12 120.2(7) .
C32 C22 C72 118.8(7) .
C12 C22 C72 121.0(7) .
C22 C32 C42 121.2(8) .
C32 C42 C52 118.7(7) .
C42 C52 C62 121.3(7) .
C52 C62 C12 120.1(7) .
C52 C62 C102 118.8(7) .
C12 C62 C102 121.1(6) .
C82 C72 C22 113.6(6) .
C82 C72 C92 110.1(7) .
C22 C72 C92 110.4(6) .
C62 C102 C112 111.8(6) .
C62 C102 C122 111.9(6) .
C112 C102 C122 108.9(7) .
C23 C13 N21 121.1(7) .
C23 C13 C63 120.6(7) .
N21 C13 C63 118.2(7) .
C33 C23 C13 118.7(8) .
C33 C23 C73 120.1(8) .
C13 C23 C73 121.3(7) .
C43 C33 C23 121.5(8) .
C53 C43 C33 118.9(8) .
C63 C53 C43 122.7(8) .
C53 C63 C13 117.6(8) .
C53 C63 C103 120.8(8) .
C13 C63 C103 121.6(7) .
C23 C73 C83 110.3(7) .
C23 C73 C93 113.0(7) .
C83 C73 C93 110.7(7) .
C63 C103 C113 110.8(6) .
C63 C103 C123 114.5(7) .
C113 C103 C123 108.8(6) .
C64 C14 C74 105.5(6) .
C64 C14 C84 105.6(7) .
C74 C14 C84 109.5(6) .
C64 C14 C24 119.0(6) .
C74 C14 C24 109.1(6) .
C84 C14 C24 107.8(6) .
N12 C24 C34 120.6(7) .
N12 C24 C14 126.0(6) .
C34 C24 C14 113.4(6) .
C24 C34 C44 134.5(7) .
N22 C44 C34 119.7(7) .
N22 C44 C54 126.2(7) .
C34 C44 C54 114.1(7) .
C94 C54 C114 106.4(8) .
C94 C54 C44 108.1(8) .
C114 C54 C44 118.3(7) .
C94 C54 C104 109.4(8) .
C114 C54 C104 105.6(8) .
C44 C54 C104 108.8(7) .
C25 C15 C65 119.8(7) .
C25 C15 N12 118.9(7) .
C65 C15 N12 121.1(7) .
C15 C25 C35 119.5(7) .
C15 C25 C75 122.9(7) .
C35 C25 C75 117.6(7) .
C45 C35 C25 120.1(7) .
C55 C45 C35 119.6(7) .
C65 C55 C45 121.9(8) .
C55 C65 C15 119.0(7) .
C55 C65 C105 120.5(8) .
C15 C65 C105 120.4(7) .
C85 C75 C25 112.6(6) .
C85 C75 C95 109.6(6) .
C25 C75 C95 111.7(6) .
C115 C105 C125 110.5(7) .
C115 C105 C65 112.9(7) .
C125 C105 C65 108.4(6) .
C26 C16 C66 120.9(7) .
C26 C16 N22 119.8(8) .
C66 C16 N22 119.2(8) .
C16 C26 C36 118.3(8) .
C16 C26 C76 122.1(7) .
C36 C26 C76 119.4(9) .
C46 C36 C26 120.5(9) .
C56 C46 C36 119.6(8) .
C46 C56 C66 122.6(8) .
C56 C66 C16 117.9(8) .
C56 C66 C106 118.7(8) .
C16 C66 C106 123.3(7) .
C26 C76 C86 110.1(7) .
C26 C76 C96 112.8(7) .
C86 C76 C96 111.0(8) .
C66 C106 C126 113.6(6) .
C66 C106 C116 113.4(7) .
C126 C106 C116 109.5(7) .
C2S C1S C1S 131.9(16) 2_656
C1S C2S C3S 125.5(13) .

loop_
_geom_bond_atom_site_label_1
_geom_bond_atom_site_label_2
_geom_bond_distance
_geom_bond_site_symmetry_2
Fe1 N1 1.759(6) .
Fe1 N11 1.945(5) .
Fe1 N21 1.949(5) .
Fe1 K1 3.5338(19) .
Fe1 K2 3.552(2) .
Fe2 N2 1.770(6) .
Fe2 N12 1.956(5) .
Fe2 N22 1.961(6) .
Fe2 K1 3.5207(19) .
Fe2 K2 3.581(2) .
K1 N2 2.698(5) .
K1 N1 2.700(5) .
K2 N1 2.701(5) .
K2 N2 2.704(5) .
N1 N2 1.233(6) .
N11 C21 1.360(8) .
N11 C12 1.409(8) .
N21 C41 1.353(8) .
N21 C13 1.428(8) .
N12 C24 1.356(8) .
N12 C15 1.424(8) .
N22 C44 1.362(8) .
N22 C16 1.430(9) .
C11 C71 1.506(10) .
C11 C61 1.550(10) .
C11 C21 1.556(9) .
C11 C81 1.561(10) .
C21 C31 1.381(9) .
C31 C41 1.404(9) .
C41 C51 1.559(9) .
C51 C91 1.540(10) .
C51 C111 1.542(11) .
C51 C101 1.554(11) .
C12 C62 1.398(9) .
C12 C22 1.421(9) .
C22 C32 1.383(9) .
C22 C72 1.516(9) .
C32 C42 1.390(9) .
C42 C52 1.392(10) .
C52 C62 1.392(9) .
C62 C102 1.532(9) .
C72 C82 1.515(9) .
C72 C92 1.547(9) .
C102 C112 1.536(9) .
C102 C122 1.537(9) .
C13 C23 1.399(10) .
C13 C63 1.442(10) .
C23 C33 1.398(10) .
C23 C73 1.529(10) .
C33 C43 1.392(11) .
C43 C53 1.384(11) .
C53 C63 1.379(9) .
C63 C103 1.493(10) .
C73 C83 1.531(10) .
C73 C93 1.540(10) .
C103 C113 1.528(9) .
C103 C123 1.556(10) .
C14 C64 1.517(9) .
C14 C74 1.552(10) .
C14 C84 1.553(10) .
C14 C24 1.563(9) .
C24 C34 1.394(10) .
C34 C44 1.411(10) .
C44 C54 1.543(10) .
C54 C94 1.505(12) .
C54 C114 1.540(11) .
C54 C104 1.557(12) .
C15 C25 1.398(10) .
C15 C65 1.411(9) .
C25 C35 1.405(9) .
C25 C75 1.532(9) .
C35 C45 1.389(9) .
C45 C55 1.380(10) .
C55 C65 1.374(9) .
C65 C105 1.542(10) .
C75 C85 1.525(9) .
C75 C95 1.534(9) .
C105 C115 1.517(10) .
C105 C125 1.535(10) .
C16 C26 1.400(10) .
C16 C66 1.408(10) .
C26 C36 1.412(10) .
C26 C76 1.513(10) .
C36 C46 1.389(10) .
C46 C56 1.358(10) .
C56 C66 1.391(10) .
C66 C106 1.497(10) .
C76 C86 1.523(10) .
C76 C96 1.543(9) .
C106 C126 1.517(10) .
C106 C116 1.550(10) .
C1S C2S 1.311(15) .
C1S C1S 1.312(18) 2_656
C2S C3S 1.82(2) .
